data_4124759
loop_
_publ_author_name
'Dhar, Debanjan'
'Yee, Gereon M.'
'Spaeth, Andrew D.'
'Boyce, David W.'
'Zhang, Hongtu'
'Dereli, B\"usra'
'Cramer, Christopher J.'
'Tolman, William B.'

_publ_section_title
;
 Perturbing the Copper(III)-Hydroxide Unit through Ligand Structural
 Variation.
;
_journal_issue 1
_journal_name_full 'Journal of the American Chemical Society'
_journal_page_first 356
_journal_page_last 368
_journal_paper_doi 10.1021/jacs.5b10985
_journal_volume 138
_journal_year 2016
_chemical_formula_sum 'C74 H94 Cu2 N10 O15'
_chemical_formula_weight 1490.68
_chemical_name_systematic
;
 ?
;
_space_group_crystal_system triclinic
_space_group_IT_number 2
_space_group_name_Hall '-P 1'
_space_group_name_H-M_alt 'P -1'
_symmetry_space_group_name_Hall '-P 1'
_symmetry_space_group_name_H-M 'P -1'
_atom_sites_solution_hydrogens geom
_audit_creation_method SHELXL-2013
_cell_angle_alpha 92.7100(10)
_cell_angle_beta 108.6150(10)
_cell_angle_gamma 90.3750(10)
_cell_formula_units_Z 2
_cell_length_a 12.8711(2)
_cell_length_b 16.7852(3)
_cell_length_c 17.7561(3)
_cell_measurement_reflns_used 9558
_cell_measurement_temperature 123(2)
_cell_measurement_theta_max 75.09
_cell_measurement_theta_min 3.62
_cell_volume 3630.40(11)
_computing_cell_refinement 'Bruker SAINT'
_computing_data_collection 'Bruker APEX2'
_computing_data_reduction 'Bruker SAINT'
_computing_molecular_graphics 'Bruker SHELXTL'
_computing_publication_material 'Bruker SHELXTL'
_computing_structure_refinement 'SHELXL-2014 (Sheldrick 2014)'
_computing_structure_solution 'SHELXS-97 (Sheldrick 2008)'
_diffrn_ambient_temperature 123(2)
_diffrn_measured_fraction_theta_full 0.999
_diffrn_measured_fraction_theta_max 0.992
_diffrn_measurement_device_type 'Bruker D8 Photon 100 CMOS'
_diffrn_measurement_method '\f and \w scans'
_diffrn_radiation_monochromator 'normal parabolic mirrors'
_diffrn_radiation_source 'micro-focus sealed tube'
_diffrn_radiation_type CuK\a
_diffrn_radiation_wavelength 1.54178
_diffrn_reflns_av_R_equivalents 0.0517
_diffrn_reflns_av_unetI/netI 0.0231
_diffrn_reflns_laue_measured_fraction_full 0.999
_diffrn_reflns_laue_measured_fraction_max 0.992
_diffrn_reflns_limit_h_max 16
_diffrn_reflns_limit_h_min -16
_diffrn_reflns_limit_k_max 20
_diffrn_reflns_limit_k_min -20
_diffrn_reflns_limit_l_max 22
_diffrn_reflns_limit_l_min -22
_diffrn_reflns_number 143778
_diffrn_reflns_point_group_measured_fraction_full 0.999
_diffrn_reflns_point_group_measured_fraction_max 0.992
_diffrn_reflns_theta_full 67.679
_diffrn_reflns_theta_max 75.250
_diffrn_reflns_theta_min 2.629
_exptl_absorpt_coefficient_mu 1.319
_exptl_absorpt_correction_T_max 0.7538
_exptl_absorpt_correction_T_min 0.5878
_exptl_absorpt_correction_type multi-scan
_exptl_absorpt_process_details 'SADABS, R. Blessing, 1995'
_exptl_crystal_colour green-brown
_exptl_crystal_density_diffrn 1.364
_exptl_crystal_description blocks
_exptl_crystal_F_000 1572
_exptl_crystal_size_max 0.276
_exptl_crystal_size_mid 0.210
_exptl_crystal_size_min 0.068
_refine_diff_density_max 0.428
_refine_diff_density_min -0.627
_refine_diff_density_rms 0.057
_refine_ls_extinction_method none
_refine_ls_goodness_of_fit_ref 1.023
_refine_ls_hydrogen_treatment constr
_refine_ls_matrix_type full
_refine_ls_number_parameters 920
_refine_ls_number_reflns 14885
_refine_ls_number_restraints 6
_refine_ls_restrained_S_all 1.060
_refine_ls_R_factor_all 0.0398
_refine_ls_R_factor_gt 0.0349
_refine_ls_shift/su_max 0.001
_refine_ls_shift/su_mean 0.000
_refine_ls_structure_factor_coef Fsqd
_refine_ls_weighting_details 'w=1/[\s^2^(Fo^2^)+(0.0415P)^2^+3.6045P] where P=(Fo^2^+2Fc^2^)/3'
_refine_ls_weighting_scheme calc
_refine_ls_wR_factor_gt 0.0886
_refine_ls_wR_factor_ref 0.0919
_reflns_Friedel_coverage 0.000
_reflns_number_gt 13357
_reflns_number_total 14885
_reflns_threshold_expression 'I > 2\s(I)'
_cod_data_source_file ja5b10985_si_001.cif
_cod_data_source_block NO2LCuTHF
_cod_depositor_comments 'Adding full bibliography for 4124756--4124761.cif.'
_cod_database_code 4124759
_shelx_space_group_comment
;
The symmetry employed for this shelxl refinement is uniquely defined
by the following loop, which should always be used as a source of
symmetry information in preference to the above space-group names.
They are only intended as comments.
;
_shelxl_version_number 2013-4

loop_
_space_group_symop_operation_xyz
'x, y, z'
'-x, -y, -z'

loop_
_atom_site_label
_atom_site_type_symbol
_atom_site_fract_x
_atom_site_fract_y
_atom_site_fract_z
_atom_site_U_iso_or_equiv
_atom_site_adp_type
_atom_site_occupancy
_atom_site_site_symmetry_order
_atom_site_calc_flag
_atom_site_refinement_flags_posn
_atom_site_refinement_flags_adp
_atom_site_refinement_flags_occupancy
_atom_site_disorder_assembly
_atom_site_disorder_group
Cu1 Cu 0.39558(2) 0.59023(2) 0.29932(2) 0.00952(6) Uani 1 1 d . . . . .
N1 N 0.54500(10) 0.62019(8) 0.30105(7) 0.0097(2) Uani 1 1 d . . . . .
O1 O 0.68944(9) 0.70637(7) 0.36888(7) 0.0158(2) Uani 1 1 d . . . . .
C1 C 0.52204(12) 0.71212(9) 0.39997(9) 0.0099(3) Uani 1 1 d . . . . .
Cu2 Cu 0.92581(2) 1.09242(2) 0.29454(2) 0.01038(6) Uani 1 1 d . . . . .
N2 N 0.42792(10) 0.67080(8) 0.38310(7) 0.0100(2) Uani 1 1 d . . . . .
C2 C 0.54316(13) 0.77678(9) 0.45462(9) 0.0130(3) Uani 1 1 d . . . . .
H2A H 0.6097 0.8071 0.4677 0.016 Uiso 1 1 calc R U . . .
O2 O 0.18598(10) 0.62852(8) 0.42500(7) 0.0212(3) Uani 1 1 d . . . . .
N3 N 0.26425(11) 0.57408(8) 0.33360(8) 0.0112(3) Uani 1 1 d . . . . .
C3 C 0.46293(14) 0.79573(10) 0.48971(10) 0.0160(3) Uani 1 1 d . . . . .
H3A H 0.4743 0.8407 0.5262 0.019 Uiso 1 1 calc R U . . .
O3 O 0.76541(12) 0.40924(8) 0.09255(8) 0.0291(3) Uani 1 1 d . . . . .
C4 C 0.36658(13) 0.74998(10) 0.47219(9) 0.0148(3) Uani 1 1 d . . . . .
H4A H 0.3130 0.7622 0.4972 0.018 Uiso 1 1 calc R U . . .
N4 N 0.70843(13) 0.46777(9) 0.07596(9) 0.0215(3) Uani 1 1 d . U . . .
O4 O 0.67836(17) 0.49335(10) 0.00907(9) 0.0471(4) Uani 1 1 d . U . . .
C5 C 0.35155(13) 0.68615(9) 0.41714(9) 0.0112(3) Uani 1 1 d . . . . .
O5 O 0.01066(11) 0.24173(7) 0.23844(8) 0.0218(3) Uani 1 1 d . . . . .
N5 N -0.02567(12) 0.30742(8) 0.24976(8) 0.0160(3) Uani 1 1 d . . . . .
O6 O -0.12144(10) 0.31755(8) 0.24654(8) 0.0254(3) Uani 1 1 d . . . . .
N6 N 1.08754(10) 1.07426(8) 0.33120(8) 0.0115(3) Uani 1 1 d . . . . .
C6 C 0.59552(12) 0.67955(9) 0.35463(9) 0.0100(3) Uani 1 1 d . . . . .
O7 O 0.34315(9) 0.51997(7) 0.20152(7) 0.0165(2) Uani 1 1 d . . . . .
N7 N 0.96839(11) 1.17063(8) 0.38085(7) 0.0102(2) Uani 1 1 d . . . . .
C7 C 0.25632(13) 0.62682(9) 0.39142(9) 0.0134(3) Uani 1 1 d . . . . .
N8 N 0.77786(10) 1.12197(8) 0.29790(8) 0.0107(2) Uani 1 1 d . . . . .
O8 O 1.24639(9) 1.12696(8) 0.42514(7) 0.0212(3) Uani 1 1 d . . . . .
C8 C 0.59996(12) 0.58664(9) 0.24969(9) 0.0098(3) Uani 1 1 d . . . . .
O9 O 0.69585(9) 1.20596(7) 0.36847(7) 0.0163(2) Uani 1 1 d . . . . .
N9 N 1.30531(12) 0.80902(8) 0.25183(8) 0.0161(3) Uani 1 1 d . . . . .
C9 C 0.59377(13) 0.62466(9) 0.17915(9) 0.0132(3) Uani 1 1 d . . . . .
O10 O 1.39756(11) 0.81974(8) 0.24726(9) 0.0280(3) Uani 1 1 d . . . . .
N10 N 0.40883(12) 0.97110(9) 0.07534(8) 0.0180(3) Uani 1 1 d . . . . .
C10 C 0.62891(14) 0.58382(10) 0.12222(10) 0.0161(3) Uani 1 1 d . . . . .
H10A H 0.6215 0.6066 0.0728 0.019 Uiso 1 1 calc R U . . .
O11 O 1.26021(11) 0.74272(7) 0.24338(8) 0.0213(3) Uani 1 1 d . . . . .
C11 C 0.67478(13) 0.50975(10) 0.13797(9) 0.0142(3) Uani 1 1 d . . . . .
O12 O 0.37309(12) 1.00032(9) 0.01022(8) 0.0318(3) Uani 1 1 d . . . . .
C12 C 0.69092(13) 0.47496(9) 0.20973(9) 0.0129(3) Uani 1 1 d . . . . .
H12A H 0.7269 0.4255 0.2197 0.015 Uiso 1 1 calc R U . . .
O13 O 0.37178(12) 0.90892(8) 0.09154(8) 0.0300(3) Uani 1 1 d . . . . .
C13 C 0.65376(12) 0.51334(9) 0.26711(9) 0.0109(3) Uani 1 1 d . . . . .
C14 C 0.18865(13) 0.50841(9) 0.31074(9) 0.0113(3) Uani 1 1 d . . . . .
C15 C 0.23089(13) 0.43120(9) 0.32749(9) 0.0125(3) Uani 1 1 d . . . . .
O15 O -0.00090(14) 0.17286(10) 0.01678(10) 0.0453(4) Uani 1 1 d . . . . .
C16 C 0.15961(13) 0.36517(9) 0.30459(9) 0.0138(3) Uani 1 1 d . . . . .
H16A H 0.1866 0.3127 0.3134 0.017 Uiso 1 1 calc R U . . .
C17 C 0.04913(13) 0.37716(9) 0.26897(9) 0.0137(3) Uani 1 1 d . . . . .
C18 C 0.00631(13) 0.45165(10) 0.25207(10) 0.0145(3) Uani 1 1 d . . . . .
H18A H -0.0704 0.4573 0.2278 0.017 Uiso 1 1 calc R U . . .
C19 C 0.07617(13) 0.51880(9) 0.27084(9) 0.0131(3) Uani 1 1 d . . . . .
C20 C 0.43378(18) 0.70271(13) 0.10206(15) 0.0379(5) Uani 1 1 d . . . . .
H20A H 0.3865 0.6678 0.1204 0.057 Uiso 1 1 calc R U . . .
H20B H 0.4381 0.6811 0.0509 0.057 Uiso 1 1 calc R U . . .
H20C H 0.4031 0.7562 0.0956 0.057 Uiso 1 1 calc R U . . .
C21 C 0.54767(14) 0.70738(10) 0.16280(10) 0.0173(3) Uani 1 1 d . . . . .
H21A H 0.5411 0.7315 0.2136 0.021 Uiso 1 1 calc R U . . .
C22 C 0.62413(19) 0.76160(12) 0.13653(15) 0.0352(5) Uani 1 1 d . . . . .
H22A H 0.6969 0.7637 0.1769 0.053 Uiso 1 1 calc R U . . .
H22B H 0.5945 0.8154 0.1302 0.053 Uiso 1 1 calc R U . . .
H22C H 0.6300 0.7404 0.0857 0.053 Uiso 1 1 calc R U . . .
C23 C 0.78650(16) 0.50943(12) 0.40397(11) 0.0253(4) Uani 1 1 d . . . . .
H23A H 0.7884 0.5679 0.4060 0.038 Uiso 1 1 calc R U . . .
H23B H 0.8449 0.4893 0.3844 0.038 Uiso 1 1 calc R U . . .
H23C H 0.7974 0.4909 0.4574 0.038 Uiso 1 1 calc R U . . .
C24 C 0.67499(13) 0.47844(10) 0.34779(10) 0.0146(3) Uani 1 1 d . . . . .
H24A H 0.6171 0.4978 0.3702 0.018 Uiso 1 1 calc R U . . .
C25 C 0.67133(16) 0.38747(10) 0.34453(11) 0.0221(4) Uani 1 1 d . . . . .
H25A H 0.5999 0.3679 0.3087 0.033 Uiso 1 1 calc R U . . .
H25B H 0.6823 0.3690 0.3980 0.033 Uiso 1 1 calc R U . . .
H25C H 0.7295 0.3670 0.3248 0.033 Uiso 1 1 calc R U . . .
C26 C 0.36861(16) 0.43751(12) 0.46339(11) 0.0245(4) Uani 1 1 d . . . . .
H26A H 0.3421 0.4909 0.4712 0.037 Uiso 1 1 calc R U . . .
H26B H 0.4470 0.4352 0.4931 0.037 Uiso 1 1 calc R U . . .
H26C H 0.3282 0.3978 0.4826 0.037 Uiso 1 1 calc R U . . .
C27 C 0.35068(13) 0.41959(10) 0.37449(10) 0.0163(3) Uani 1 1 d . . . . .
H27A H 0.3953 0.4595 0.3572 0.020 Uiso 1 1 calc R U . . .
C28 C 0.39183(15) 0.33693(11) 0.36074(12) 0.0238(4) Uani 1 1 d . . . . .
H28A H 0.3801 0.3266 0.3038 0.036 Uiso 1 1 calc R U . . .
H28B H 0.3515 0.2967 0.3793 0.036 Uiso 1 1 calc R U . . .
H28C H 0.4703 0.3344 0.3902 0.036 Uiso 1 1 calc R U . . .
C29 C -0.05357(16) 0.62230(11) 0.29181(13) 0.0272(4) Uani 1 1 d . . . . .
H29A H -0.0155 0.6220 0.3492 0.041 Uiso 1 1 calc R U . . .
H29B H -0.1151 0.5837 0.2770 0.041 Uiso 1 1 calc R U . . .
H29C H -0.0812 0.6757 0.2781 0.041 Uiso 1 1 calc R U . . .
C30 C 0.02638(14) 0.59954(10) 0.24662(11) 0.0184(3) Uani 1 1 d . . . . .
H30A H 0.0871 0.6406 0.2609 0.022 Uiso 1 1 calc R U . . .
C31 C -0.03290(15) 0.60005(12) 0.15691(12) 0.0268(4) Uani 1 1 d . . . . .
H31A H 0.0183 0.5856 0.1281 0.040 Uiso 1 1 calc R U . . .
H31B H -0.0605 0.6535 0.1431 0.040 Uiso 1 1 calc R U . . .
H31C H -0.0944 0.5614 0.1420 0.040 Uiso 1 1 calc R U . . .
C32 C 0.24059(14) 0.53567(11) 0.14064(10) 0.0181(3) Uani 1 1 d . . . . .
H32A H 0.2536 0.5660 0.0979 0.022 Uiso 1 1 calc R U . . .
H32B H 0.1913 0.5663 0.1635 0.022 Uiso 1 1 calc R U . . .
C33 C 0.19195(15) 0.45348(12) 0.10907(11) 0.0253(4) Uani 1 1 d . . . . .
H33A H 0.1514 0.4534 0.0514 0.030 Uiso 1 1 calc R U . . .
H33B H 0.1413 0.4360 0.1372 0.030 Uiso 1 1 calc R U . . .
C34 C 0.29152(17) 0.39883(11) 0.12528(12) 0.0279(4) Uani 1 1 d . . . . .
H34A H 0.2829 0.3534 0.1566 0.033 Uiso 1 1 calc R U . . .
H34B H 0.3004 0.3777 0.0747 0.033 Uiso 1 1 calc R U . . .
C35 C 0.38985(14) 0.45183(10) 0.17238(10) 0.0183(3) Uani 1 1 d . . . . .
H35A H 0.4391 0.4233 0.2171 0.022 Uiso 1 1 calc R U . . .
H35B H 0.4321 0.4686 0.1377 0.022 Uiso 1 1 calc R U . . .
C36 C 1.07528(13) 1.18513(9) 0.41616(9) 0.0119(3) Uani 1 1 d . . . . .
C37 C 1.10996(13) 1.24697(10) 0.47344(9) 0.0152(3) Uani 1 1 d . . . . .
H37A H 1.1858 1.2583 0.4993 0.018 Uiso 1 1 calc R U . . .
C38 C 1.03006(14) 1.29205(10) 0.49192(10) 0.0169(3) Uani 1 1 d . . . . .
H38A H 1.0518 1.3358 0.5299 0.020 Uiso 1 1 calc R U . . .
C39 C 0.91856(13) 1.27411(9) 0.45555(9) 0.0137(3) Uani 1 1 d . . . . .
H39A H 0.8640 1.3038 0.4692 0.016 Uiso 1 1 calc R U . . .
C40 C 0.89051(12) 1.21135(9) 0.39874(9) 0.0102(3) Uani 1 1 d . . . . .
C41 C 1.14695(13) 1.12615(9) 0.39030(9) 0.0131(3) Uani 1 1 d . . . . .
C42 C 0.77610(12) 1.17977(9) 0.35298(9) 0.0104(3) Uani 1 1 d . . . . .
C43 C 1.14306(12) 1.00895(9) 0.30926(9) 0.0115(3) Uani 1 1 d . . . . .
C44 C 1.22341(13) 1.02013(9) 0.27153(9) 0.0132(3) Uani 1 1 d . . . . .
C45 C 1.27698(13) 0.95338(10) 0.25389(10) 0.0146(3) Uani 1 1 d . . . . .
H45A H 1.3338 0.9595 0.2311 0.017 Uiso 1 1 calc R U . . .
C46 C 1.24714(13) 0.87840(9) 0.26969(9) 0.0139(3) Uani 1 1 d . . . . .
C47 C 1.16574(13) 0.86607(10) 0.30334(10) 0.0146(3) Uani 1 1 d . . . . .
H47A H 1.1455 0.8135 0.3118 0.018 Uiso 1 1 calc R U . . .
C48 C 1.11378(13) 0.93142(10) 0.32470(9) 0.0128(3) Uani 1 1 d . . . . .
C49 C 0.67621(12) 1.08864(9) 0.24736(9) 0.0108(3) Uani 1 1 d . . . . .
C50 C 0.63785(12) 1.01482(9) 0.26442(9) 0.0119(3) Uani 1 1 d . . . . .
C51 C 0.54875(13) 0.97652(9) 0.20752(10) 0.0132(3) Uani 1 1 d . . . . .
H51A H 0.5222 0.9263 0.2171 0.016 Uiso 1 1 calc R U . . .
C52 C 0.49941(13) 1.01270(10) 0.13678(9) 0.0139(3) Uani 1 1 d . . . . .
C53 C 0.53097(13) 1.08751(10) 0.12185(9) 0.0150(3) Uani 1 1 d . . . . .
H53A H 0.4930 1.1115 0.0736 0.018 Uiso 1 1 calc R U . . .
C54 C 0.61890(13) 1.12748(9) 0.17805(9) 0.0130(3) Uani 1 1 d . . . . .
C55 C 1.37461(16) 1.12269(11) 0.29466(12) 0.0260(4) Uani 1 1 d . . . . .
H55A H 1.3867 1.1216 0.3520 0.039 Uiso 1 1 calc R U . . .
H55B H 1.3922 1.1762 0.2818 0.039 Uiso 1 1 calc R U . . .
H55C H 1.4219 1.0839 0.2794 0.039 Uiso 1 1 calc R U . . .
C56 C 1.25437(14) 1.10141(10) 0.24901(11) 0.0182(3) Uani 1 1 d . . . . .
H56A H 1.2075 1.1424 0.2641 0.022 Uiso 1 1 calc R U . . .
C57 C 1.23451(16) 1.10325(12) 0.15920(12) 0.0247(4) Uani 1 1 d . . . . .
H57A H 1.1574 1.0898 0.1303 0.037 Uiso 1 1 calc R U . . .
H57B H 1.2814 1.0644 0.1436 0.037 Uiso 1 1 calc R U . . .
H57C H 1.2521 1.1568 0.1463 0.037 Uiso 1 1 calc R U . . .
C58 C 1.09070(17) 0.93500(12) 0.45899(11) 0.0270(4) Uani 1 1 d . . . . .
H58A H 1.1255 0.9882 0.4686 0.040 Uiso 1 1 calc R U . . .
H58B H 1.1467 0.8949 0.4782 0.040 Uiso 1 1 calc R U . . .
H58C H 1.0369 0.9320 0.4874 0.040 Uiso 1 1 calc R U . . .
C59 C 1.03277(14) 0.91912(10) 0.36961(10) 0.0182(3) Uani 1 1 d . . . . .
H59A H 0.9742 0.9595 0.3522 0.022 Uiso 1 1 calc R U . . .
C60 C 0.97718(16) 0.83657(11) 0.35287(13) 0.0269(4) Uani 1 1 d . . . . .
H60A H 0.9405 0.8276 0.2955 0.040 Uiso 1 1 calc R U . . .
H60B H 0.9230 0.8334 0.3809 0.040 Uiso 1 1 calc R U . . .
H60C H 1.0324 0.7958 0.3715 0.040 Uiso 1 1 calc R U . . .
C61 C 0.63204(17) 1.00922(12) 0.40308(11) 0.0261(4) Uani 1 1 d . . . . .
H61A H 0.6331 1.0677 0.4059 0.039 Uiso 1 1 calc R U . . .
H61B H 0.6700 0.9901 0.4559 0.039 Uiso 1 1 calc R U . . .
H61C H 0.5559 0.9892 0.3850 0.039 Uiso 1 1 calc R U . . .
C62 C 0.69000(13) 0.97904(10) 0.34438(10) 0.0155(3) Uani 1 1 d . . . . .
H62A H 0.7682 0.9982 0.3654 0.019 Uiso 1 1 calc R U . . .
C63 C 0.68879(16) 0.88809(11) 0.34005(11) 0.0230(4) Uani 1 1 d . . . . .
H63A H 0.7259 0.8689 0.3025 0.035 Uiso 1 1 calc R U . . .
H63B H 0.6128 0.8679 0.3219 0.035 Uiso 1 1 calc R U . . .
H63C H 0.7269 0.8690 0.3929 0.035 Uiso 1 1 calc R U . . .
C64 C 0.55335(18) 1.26417(12) 0.13474(14) 0.0339(5) Uani 1 1 d . . . . .
H64A H 0.5156 1.2663 0.1747 0.051 Uiso 1 1 calc R U . . .
H64B H 0.5029 1.2427 0.0838 0.051 Uiso 1 1 calc R U . . .
H64C H 0.5781 1.3180 0.1283 0.051 Uiso 1 1 calc R U . . .
C65 C 0.65226(14) 1.21029(10) 0.16177(10) 0.0179(3) Uani 1 1 d . . . . .
H65A H 0.7033 1.2346 0.2128 0.021 Uiso 1 1 calc R U . . .
C66 C 0.71455(19) 1.20469(12) 0.10163(12) 0.0315(5) Uani 1 1 d . . . . .
H66A H 0.7773 1.1698 0.1210 0.047 Uiso 1 1 calc R U . . .
H66B H 0.7407 1.2580 0.0949 0.047 Uiso 1 1 calc R U . . .
H66C H 0.6656 1.1826 0.0504 0.047 Uiso 1 1 calc R U . . .
O14 O 0.88785(10) 1.02714(7) 0.19368(7) 0.0187(2) Uani 0.808(11) 1 d . . P A 1
C67 C 0.81245(15) 0.95958(11) 0.16523(11) 0.0206(4) Uani 0.808(11) 1 d . . P A 1
H67A H 0.7366 0.9776 0.1406 0.025 Uiso 0.808(11) 1 calc R U P A 1
H67B H 0.8140 0.9251 0.2093 0.025 Uiso 0.808(11) 1 calc R U P A 1
C68 C 0.8531(2) 0.91552(13) 0.10438(14) 0.0373(5) Uani 0.808(11) 1 d . . P A 1
H68A H 0.7932 0.8841 0.0648 0.045 Uiso 0.808(11) 1 calc R U P A 1
H68B H 0.9135 0.8796 0.1299 0.045 Uiso 0.808(11) 1 calc R U P A 1
C69 C 0.8939(3) 0.98485(19) 0.0659(2) 0.0268(9) Uani 0.808(11) 1 d . . P A 1
H69A H 0.9485 0.9666 0.0407 0.032 Uiso 0.808(11) 1 calc R U P A 1
H69B H 0.8323 1.0095 0.0256 0.032 Uiso 0.808(11) 1 calc R U P A 1
C70 C 0.94453(18) 1.04126(13) 0.13583(11) 0.0286(4) Uani 0.808(11) 1 d . . P A 1
H70A H 1.0238 1.0313 0.1591 0.034 Uiso 0.808(11) 1 calc R U P A 1
H70B H 0.9355 1.0971 0.1197 0.034 Uiso 0.808(11) 1 calc R U P A 1
O14B O 0.88785(10) 1.02714(7) 0.19368(7) 0.0187(2) Uani 0.192(11) 1 d . . P A 2
C67B C 0.81245(15) 0.95958(11) 0.16523(11) 0.0206(4) Uani 0.192(11) 1 d . . P A 2
H67C H 0.7366 0.9776 0.1406 0.025 Uiso 0.192(11) 1 calc R U P A 2
H67D H 0.8140 0.9251 0.2093 0.025 Uiso 0.192(11) 1 calc R U P A 2
C68B C 0.8531(2) 0.91552(13) 0.10438(14) 0.0373(5) Uani 0.192(11) 1 d . . P A 2
H68C H 0.7943 0.9093 0.0524 0.045 Uiso 0.192(11) 1 calc R U P A 2
H68D H 0.8790 0.8620 0.1221 0.045 Uiso 0.192(11) 1 calc R U P A 2
C69B C 0.9468(14) 0.9673(8) 0.0984(9) 0.030(4) Uani 0.192(11) 1 d . . P A 2
H69C H 1.0176 0.9417 0.1241 0.036 Uiso 0.192(11) 1 calc R U P A 2
H69D H 0.9395 0.9736 0.0418 0.036 Uiso 0.192(11) 1 calc R U P A 2
C70B C 0.94453(18) 1.04126(13) 0.13583(11) 0.0286(4) Uani 0.192(11) 1 d . . P A 2
H70C H 0.9043 1.0797 0.0969 0.034 Uiso 0.192(11) 1 calc R U P A 2
H70D H 1.0199 1.0625 0.1629 0.034 Uiso 0.192(11) 1 calc R U P A 2
C71 C -0.1017(2) 0.18169(16) -0.04455(17) 0.0515(7) Uani 1 1 d . . . . .
H71A H -0.1601 0.1495 -0.0344 0.062 Uiso 1 1 calc R U . . .
H71B H -0.0949 0.1628 -0.0964 0.062 Uiso 1 1 calc R U . . .
C72 C -0.1303(2) 0.26730(16) -0.04657(17) 0.0503(7) Uani 1 1 d . . . . .
H72A H -0.2060 0.2741 -0.0450 0.060 Uiso 1 1 calc R U . . .
H72B H -0.1245 0.2905 -0.0954 0.060 Uiso 1 1 calc R U . . .
C73 C -0.0487(2) 0.30632(15) 0.02615(16) 0.0433(6) Uani 1 1 d . . . . .
H73A H -0.0790 0.3112 0.0709 0.052 Uiso 1 1 calc R U . . .
H73B H -0.0260 0.3599 0.0153 0.052 Uiso 1 1 calc R U . . .
C74 C 0.04535(18) 0.25023(14) 0.04386(15) 0.0387(5) Uani 1 1 d . . . . .
H74A H 0.0972 0.2651 0.0157 0.046 Uiso 1 1 calc R U . . .
H74B H 0.0852 0.2518 0.1017 0.046 Uiso 1 1 calc R U . . .

loop_
_atom_site_aniso_label
_atom_site_aniso_U_11
_atom_site_aniso_U_22
_atom_site_aniso_U_33
_atom_site_aniso_U_23
_atom_site_aniso_U_13
_atom_site_aniso_U_12
Cu1 0.00992(11) 0.00996(11) 0.00951(11) -0.00342(8) 0.00486(8) -0.00161(8)
N1 0.0101(6) 0.0105(6) 0.0091(6) -0.0025(5) 0.0043(5) 0.0003(5)
O1 0.0108(5) 0.0176(6) 0.0186(6) -0.0047(4) 0.0049(4) -0.0031(4)
C1 0.0101(7) 0.0096(7) 0.0091(7) 0.0011(5) 0.0020(6) 0.0012(5)
Cu2 0.00867(11) 0.01092(11) 0.01009(11) -0.00348(8) 0.00154(8) 0.00040(8)
N2 0.0102(6) 0.0106(6) 0.0088(6) -0.0008(5) 0.0027(5) 0.0009(5)
C2 0.0131(7) 0.0118(7) 0.0120(7) -0.0020(6) 0.0017(6) -0.0006(6)
O2 0.0191(6) 0.0268(7) 0.0231(6) -0.0093(5) 0.0159(5) -0.0056(5)
N3 0.0118(6) 0.0109(6) 0.0121(6) -0.0025(5) 0.0060(5) -0.0020(5)
C3 0.0192(8) 0.0138(7) 0.0134(7) -0.0061(6) 0.0040(6) 0.0003(6)
O3 0.0392(8) 0.0236(7) 0.0311(7) -0.0021(6) 0.0207(6) 0.0132(6)
C4 0.0156(8) 0.0164(8) 0.0138(7) -0.0031(6) 0.0071(6) 0.0025(6)
N4 0.0307(8) 0.0218(7) 0.0187(7) -0.0007(6) 0.0174(6) 0.0046(6)
O4 0.0863(11) 0.0445(9) 0.0206(7) 0.0070(6) 0.0299(7) 0.0288(8)
C5 0.0120(7) 0.0124(7) 0.0098(7) 0.0003(6) 0.0042(6) 0.0016(6)
O5 0.0280(7) 0.0100(6) 0.0265(7) -0.0002(5) 0.0077(5) -0.0021(5)
N5 0.0181(7) 0.0135(7) 0.0152(7) 0.0023(5) 0.0035(5) -0.0044(5)
O6 0.0164(6) 0.0192(6) 0.0391(8) 0.0026(6) 0.0070(6) -0.0054(5)
N6 0.0092(6) 0.0115(6) 0.0128(6) -0.0025(5) 0.0026(5) 0.0015(5)
C6 0.0112(7) 0.0088(7) 0.0094(7) 0.0014(5) 0.0025(6) 0.0009(5)
O7 0.0132(5) 0.0203(6) 0.0135(5) -0.0086(4) 0.0024(4) 0.0009(5)
N7 0.0106(6) 0.0102(6) 0.0091(6) -0.0009(5) 0.0024(5) -0.0001(5)
C7 0.0144(7) 0.0136(7) 0.0131(7) -0.0016(6) 0.0059(6) -0.0003(6)
N8 0.0097(6) 0.0114(6) 0.0104(6) -0.0023(5) 0.0026(5) -0.0012(5)
O8 0.0093(5) 0.0279(7) 0.0217(6) -0.0093(5) -0.0003(5) 0.0014(5)
C8 0.0067(6) 0.0131(7) 0.0096(7) -0.0026(6) 0.0029(5) -0.0014(5)
O9 0.0125(5) 0.0182(6) 0.0190(6) -0.0048(5) 0.0072(5) 0.0011(4)
N9 0.0211(7) 0.0131(7) 0.0148(7) 0.0019(5) 0.0065(6) 0.0060(6)
C9 0.0133(7) 0.0148(8) 0.0122(7) 0.0004(6) 0.0052(6) 0.0018(6)
O10 0.0265(7) 0.0193(6) 0.0463(8) 0.0033(6) 0.0226(6) 0.0075(5)
N10 0.0155(7) 0.0193(7) 0.0166(7) -0.0057(6) 0.0024(6) -0.0014(6)
C10 0.0201(8) 0.0185(8) 0.0117(7) 0.0021(6) 0.0077(6) 0.0036(6)
O11 0.0276(7) 0.0104(6) 0.0259(6) -0.0003(5) 0.0087(5) 0.0032(5)
C11 0.0156(8) 0.0163(8) 0.0133(7) -0.0042(6) 0.0088(6) 0.0007(6)
O12 0.0325(8) 0.0359(8) 0.0165(6) -0.0001(6) -0.0063(6) -0.0092(6)
C12 0.0121(7) 0.0116(7) 0.0156(7) -0.0008(6) 0.0054(6) 0.0009(6)
O13 0.0292(7) 0.0227(7) 0.0299(7) -0.0024(6) -0.0013(6) -0.0132(6)
C13 0.0093(7) 0.0119(7) 0.0113(7) -0.0007(6) 0.0032(6) -0.0003(6)
C14 0.0128(7) 0.0128(7) 0.0105(7) -0.0010(6) 0.0071(6) -0.0025(6)
C15 0.0136(7) 0.0146(7) 0.0103(7) 0.0010(6) 0.0054(6) -0.0004(6)
O15 0.0423(9) 0.0359(9) 0.0437(9) 0.0033(7) -0.0062(8) 0.0095(7)
C16 0.0170(8) 0.0116(7) 0.0138(7) 0.0023(6) 0.0062(6) 0.0004(6)
C17 0.0171(8) 0.0109(7) 0.0139(7) -0.0005(6) 0.0064(6) -0.0050(6)
C18 0.0121(7) 0.0153(8) 0.0163(8) 0.0010(6) 0.0047(6) -0.0013(6)
C19 0.0139(7) 0.0123(7) 0.0144(7) 0.0000(6) 0.0066(6) -0.0005(6)
C20 0.0281(11) 0.0233(10) 0.0514(14) 0.0083(9) -0.0039(10) 0.0083(8)
C21 0.0233(9) 0.0154(8) 0.0159(8) 0.0033(6) 0.0095(7) 0.0065(7)
C22 0.0421(12) 0.0162(9) 0.0563(14) 0.0032(9) 0.0280(11) 0.0016(8)
C23 0.0262(10) 0.0300(10) 0.0151(8) 0.0049(7) -0.0004(7) -0.0029(8)
C24 0.0157(8) 0.0154(8) 0.0146(8) 0.0036(6) 0.0069(6) 0.0059(6)
C25 0.0267(9) 0.0176(8) 0.0233(9) 0.0076(7) 0.0086(7) 0.0033(7)
C26 0.0241(9) 0.0279(10) 0.0174(9) 0.0051(7) 0.0003(7) -0.0015(8)
C27 0.0142(8) 0.0172(8) 0.0179(8) 0.0046(6) 0.0050(6) 0.0002(6)
C28 0.0189(9) 0.0209(9) 0.0315(10) 0.0078(7) 0.0071(8) 0.0053(7)
C29 0.0217(9) 0.0188(9) 0.0413(11) -0.0071(8) 0.0117(8) 0.0022(7)
C30 0.0131(8) 0.0123(8) 0.0296(9) 0.0031(7) 0.0060(7) -0.0003(6)
C31 0.0186(9) 0.0271(10) 0.0342(10) 0.0147(8) 0.0057(8) 0.0035(7)
C32 0.0145(8) 0.0257(9) 0.0128(8) -0.0020(6) 0.0030(6) 0.0011(7)
C33 0.0197(9) 0.0337(10) 0.0197(9) -0.0071(8) 0.0036(7) -0.0086(8)
C34 0.0323(10) 0.0207(9) 0.0261(10) -0.0074(7) 0.0042(8) -0.0062(8)
C35 0.0209(8) 0.0166(8) 0.0172(8) -0.0067(6) 0.0068(7) 0.0018(7)
C36 0.0108(7) 0.0130(7) 0.0108(7) 0.0006(6) 0.0018(6) -0.0005(6)
C37 0.0136(7) 0.0172(8) 0.0132(7) -0.0039(6) 0.0026(6) -0.0027(6)
C38 0.0198(8) 0.0153(8) 0.0147(8) -0.0067(6) 0.0053(7) -0.0035(6)
C39 0.0163(8) 0.0122(7) 0.0138(7) -0.0018(6) 0.0070(6) 0.0009(6)
C40 0.0114(7) 0.0106(7) 0.0097(7) 0.0014(5) 0.0046(6) 0.0004(6)
C41 0.0118(7) 0.0142(7) 0.0123(7) -0.0014(6) 0.0027(6) 0.0002(6)
C42 0.0118(7) 0.0096(7) 0.0099(7) 0.0011(5) 0.0036(6) 0.0007(6)
C43 0.0101(7) 0.0122(7) 0.0100(7) -0.0012(6) 0.0002(6) 0.0030(6)
C44 0.0138(7) 0.0121(7) 0.0130(7) -0.0005(6) 0.0033(6) 0.0020(6)
C45 0.0146(7) 0.0148(8) 0.0156(8) 0.0009(6) 0.0065(6) 0.0024(6)
C46 0.0157(8) 0.0120(7) 0.0133(7) -0.0004(6) 0.0035(6) 0.0062(6)
C47 0.0154(8) 0.0114(7) 0.0157(8) 0.0025(6) 0.0028(6) 0.0016(6)
C48 0.0115(7) 0.0145(7) 0.0114(7) 0.0012(6) 0.0019(6) 0.0019(6)
C49 0.0088(7) 0.0121(7) 0.0121(7) -0.0028(6) 0.0046(6) 0.0004(6)
C50 0.0097(7) 0.0137(7) 0.0134(7) -0.0015(6) 0.0054(6) 0.0014(6)
C51 0.0115(7) 0.0114(7) 0.0177(8) -0.0014(6) 0.0065(6) 0.0001(6)
C52 0.0096(7) 0.0164(8) 0.0137(7) -0.0053(6) 0.0017(6) -0.0018(6)
C53 0.0158(8) 0.0166(8) 0.0112(7) -0.0001(6) 0.0025(6) 0.0010(6)
C54 0.0137(7) 0.0128(7) 0.0123(7) -0.0012(6) 0.0043(6) -0.0003(6)
C55 0.0253(10) 0.0185(9) 0.0363(11) -0.0053(8) 0.0139(8) -0.0044(7)
C56 0.0197(8) 0.0118(8) 0.0271(9) 0.0021(6) 0.0130(7) 0.0036(6)
C57 0.0239(9) 0.0250(9) 0.0304(10) 0.0131(8) 0.0145(8) 0.0071(7)
C58 0.0336(10) 0.0310(10) 0.0222(9) 0.0073(8) 0.0162(8) 0.0085(8)
C59 0.0176(8) 0.0169(8) 0.0233(9) 0.0063(7) 0.0103(7) 0.0050(6)
C60 0.0229(9) 0.0217(9) 0.0409(11) 0.0090(8) 0.0159(8) 0.0001(7)
C61 0.0326(10) 0.0302(10) 0.0172(8) 0.0046(7) 0.0095(8) 0.0060(8)
C62 0.0127(7) 0.0161(8) 0.0167(8) 0.0031(6) 0.0030(6) -0.0015(6)
C63 0.0251(9) 0.0178(9) 0.0261(9) 0.0072(7) 0.0072(8) 0.0028(7)
C64 0.0317(11) 0.0165(9) 0.0458(13) 0.0044(8) 0.0011(9) 0.0015(8)
C65 0.0199(8) 0.0142(8) 0.0159(8) 0.0026(6) 0.0004(7) -0.0033(6)
C66 0.0448(12) 0.0253(10) 0.0290(10) 0.0024(8) 0.0182(9) -0.0097(9)
O14 0.0175(6) 0.0239(6) 0.0148(6) -0.0094(5) 0.0068(5) -0.0073(5)
C67 0.0217(9) 0.0210(9) 0.0190(8) -0.0089(7) 0.0079(7) -0.0076(7)
C68 0.0488(13) 0.0287(11) 0.0414(12) -0.0183(9) 0.0272(11) -0.0092(10)
C69 0.0281(19) 0.0368(15) 0.0171(15) -0.0082(11) 0.0108(14) -0.0042(13)
C70 0.0367(11) 0.0358(11) 0.0166(9) -0.0029(8) 0.0138(8) -0.0099(9)
O14B 0.0175(6) 0.0239(6) 0.0148(6) -0.0094(5) 0.0068(5) -0.0073(5)
C67B 0.0217(9) 0.0210(9) 0.0190(8) -0.0089(7) 0.0079(7) -0.0076(7)
C68B 0.0488(13) 0.0287(11) 0.0414(12) -0.0183(9) 0.0272(11) -0.0092(10)
C69B 0.031(8) 0.043(7) 0.019(7) -0.011(5) 0.013(6) 0.003(6)
C70B 0.0367(11) 0.0358(11) 0.0166(9) -0.0029(8) 0.0138(8) -0.0099(9)
C71 0.0383(13) 0.0484(15) 0.0509(15) -0.0032(12) -0.0089(12) 0.0047(11)
C72 0.0320(12) 0.0532(15) 0.0532(15) 0.0192(13) -0.0062(11) 0.0019(11)
C73 0.0352(12) 0.0375(12) 0.0522(15) 0.0045(11) 0.0063(11) 0.0089(10)
C74 0.0265(11) 0.0433(13) 0.0394(12) -0.0020(10) 0.0014(9) 0.0044(9)

loop_
_atom_type_symbol
_atom_type_description
_atom_type_scat_dispersion_real
_atom_type_scat_dispersion_imag
_atom_type_scat_source
C C 0.0181 0.0091 'International Tables Vol C Tables 4.2.6.8 and 6.1.1.4'
H H 0.0000 0.0000 'International Tables Vol C Tables 4.2.6.8 and 6.1.1.4'
N N 0.0311 0.0180 'International Tables Vol C Tables 4.2.6.8 and 6.1.1.4'
O O 0.0492 0.0322 'International Tables Vol C Tables 4.2.6.8 and 6.1.1.4'
Cu Cu -1.9646 0.5888 'International Tables Vol C Tables 4.2.6.8 and 6.1.1.4'

loop_
_geom_angle_atom_site_label_1
_geom_angle_atom_site_label_2
_geom_angle_atom_site_label_3
_geom_angle
N2 Cu1 N1 81.53(5)
N2 Cu1 O7 169.89(5)
N1 Cu1 O7 101.99(5)
N2 Cu1 N3 81.62(5)
N1 Cu1 N3 161.50(5)
O7 Cu1 N3 95.90(5)
C6 N1 C8 118.91(13)
C6 N1 Cu1 115.55(10)
C8 N1 Cu1 125.51(10)
N2 C1 C2 119.67(14)
N2 C1 C6 112.75(13)
C2 C1 C6 127.58(14)
N7 Cu2 O14 169.42(5)
N7 Cu2 N8 80.97(5)
O14 Cu2 N8 101.25(5)
N7 Cu2 N6 81.40(5)
O14 Cu2 N6 97.79(5)
N8 Cu2 N6 160.03(5)
C5 N2 C1 124.06(14)
C5 N2 Cu1 117.71(11)
C1 N2 Cu1 118.04(11)
C1 C2 C3 117.53(15)
C7 N3 C14 118.33(13)
C7 N3 Cu1 114.76(10)
C14 N3 Cu1 126.40(10)
C4 C3 C2 121.28(15)
C5 C4 C3 117.78(15)
O3 N4 O4 122.66(15)
O3 N4 C11 119.13(14)
O4 N4 C11 118.21(15)
N2 C5 C4 119.63(14)
N2 C5 C7 113.32(13)
C4 C5 C7 127.01(14)
O6 N5 O5 123.37(14)
O6 N5 C17 118.02(14)
O5 N5 C17 118.60(14)
C41 N6 C43 117.56(13)
C41 N6 Cu2 114.63(10)
C43 N6 Cu2 127.33(10)
O1 C6 N1 127.53(15)
O1 C6 C1 120.75(14)
N1 C6 C1 111.71(13)
C35 O7 C32 106.90(12)
C35 O7 Cu1 132.76(10)
C32 O7 Cu1 120.28(10)
C40 N7 C36 123.64(14)
C40 N7 Cu2 118.45(10)
C36 N7 Cu2 117.73(11)
O2 C7 N3 127.93(15)
O2 C7 C5 120.05(14)
N3 C7 C5 111.94(13)
C42 N8 C49 118.41(13)
C42 N8 Cu2 115.68(10)
C49 N8 Cu2 125.90(10)
C9 C8 C13 121.00(14)
C9 C8 N1 119.14(14)
C13 C8 N1 119.73(13)
O10 N9 O11 123.22(14)
O10 N9 C46 118.23(14)
O11 N9 C46 118.54(14)
C10 C9 C8 118.49(15)
C10 C9 C21 119.15(14)
C8 C9 C21 122.34(14)
O12 N10 O13 123.15(14)
O12 N10 C52 118.36(14)
O13 N10 C52 118.49(14)
C11 C10 C9 119.44(15)
C10 C11 C12 122.73(15)
C10 C11 N4 117.88(14)
C12 C11 N4 119.38(15)
C11 C12 C13 119.14(15)
C12 C13 C8 118.67(14)
C12 C13 C24 120.24(14)
C8 C13 C24 121.04(14)
C19 C14 C15 120.78(14)
C19 C14 N3 121.74(14)
C15 C14 N3 117.46(14)
C16 C15 C14 119.15(15)
C16 C15 C27 119.52(14)
C14 C15 C27 121.21(14)
C71 O15 C74 108.04(18)
C17 C16 C15 118.94(15)
C18 C17 C16 122.84(15)
C18 C17 N5 118.88(15)
C16 C17 N5 118.27(14)
C17 C18 C19 119.66(15)
C18 C19 C14 118.49(15)
C18 C19 C30 117.97(14)
C14 C19 C30 123.54(14)
C20 C21 C9 110.79(15)
C20 C21 C22 111.16(17)
C9 C21 C22 111.65(15)
C13 C24 C25 113.69(14)
C13 C24 C23 109.33(13)
C25 C24 C23 109.74(14)
C15 C27 C28 113.64(14)
C15 C27 C26 109.43(14)
C28 C27 C26 110.54(15)
C19 C30 C31 111.72(15)
C19 C30 C29 110.59(14)
C31 C30 C29 109.58(15)
O7 C32 C33 104.28(14)
C32 C33 C34 104.65(14)
C35 C34 C33 105.11(15)
O7 C35 C34 104.91(14)
N7 C36 C37 119.79(15)
N7 C36 C41 113.40(13)
C37 C36 C41 126.72(14)
C36 C37 C38 117.81(15)
C37 C38 C39 121.17(15)
C40 C39 C38 117.49(15)
N7 C40 C39 120.05(14)
N7 C40 C42 112.88(13)
C39 C40 C42 127.06(14)
O8 C41 N6 127.97(15)
O8 C41 C36 119.89(14)
N6 C41 C36 112.03(13)
O9 C42 N8 127.77(14)
O9 C42 C40 120.68(14)
N8 C42 C40 111.53(13)
C48 C43 C44 120.69(14)
C48 C43 N6 117.75(14)
C44 C43 N6 121.55(14)
C45 C44 C43 118.35(14)
C45 C44 C56 118.21(14)
C43 C44 C56 123.44(14)
C46 C45 C44 119.79(15)
C47 C46 C45 122.60(15)
C47 C46 N9 118.31(14)
C45 C46 N9 119.08(15)
C46 C47 C48 119.17(15)
C47 C48 C43 119.29(15)
C47 C48 C59 119.51(14)
C43 C48 C59 121.05(14)
C54 C49 C50 120.98(14)
C54 C49 N8 119.18(14)
C50 C49 N8 119.71(14)
C51 C50 C49 118.80(14)
C51 C50 C62 120.39(14)
C49 C50 C62 120.78(14)
C52 C51 C50 119.01(15)
C53 C52 C51 122.70(14)
C53 C52 N10 118.08(14)
C51 C52 N10 119.22(14)
C52 C53 C54 119.40(15)
C53 C54 C49 118.64(14)
C53 C54 C65 119.15(14)
C49 C54 C65 122.18(14)
C44 C56 C55 110.40(14)
C44 C56 C57 111.40(14)
C55 C56 C57 109.84(15)
C48 C59 C60 113.28(15)
C48 C59 C58 109.56(14)
C60 C59 C58 110.66(15)
C50 C62 C63 113.63(14)
C50 C62 C61 109.58(14)
C63 C62 C61 109.63(14)
C54 C65 C66 110.29(15)
C54 C65 C64 111.48(15)
C66 C65 C64 111.81(17)
C67 O14 C70 109.29(13)
C67 O14 Cu2 130.42(10)
C70 O14 Cu2 120.19(10)
O14 C67 C68 104.56(15)
C67 C68 C69 101.92(17)
C70 C69 C68 102.1(2)
O14 C70 C69 106.62(16)
O15 C71 C72 108.7(2)
C71 C72 C73 105.03(19)
C72 C73 C74 103.0(2)
O15 C74 C73 106.37(18)

loop_
_geom_bond_atom_site_label_1
_geom_bond_atom_site_label_2
_geom_bond_distance
Cu1 N2 1.9032(13)
Cu1 N1 1.9751(13)
Cu1 O7 1.9773(11)
Cu1 N3 1.9919(13)
N1 C6 1.3519(19)
N1 C8 1.4205(19)
O1 C6 1.2307(19)
C1 N2 1.333(2)
C1 C2 1.386(2)
C1 C6 1.514(2)
Cu2 N7 1.9069(13)
Cu2 O14 1.9737(11)
Cu2 N8 1.9896(13)
Cu2 N6 2.0028(13)
N2 C5 1.329(2)
C2 C3 1.397(2)
O2 C7 1.233(2)
N3 C7 1.353(2)
N3 C14 1.4206(19)
C3 C4 1.394(2)
O3 N4 1.220(2)
C4 C5 1.385(2)
N4 O4 1.225(2)
N4 C11 1.460(2)
C5 C7 1.512(2)
O5 N5 1.2331(19)
N5 O6 1.229(2)
N5 C17 1.467(2)
N6 C41 1.355(2)
N6 C43 1.418(2)
O7 C35 1.445(2)
O7 C32 1.449(2)
N7 C40 1.328(2)
N7 C36 1.333(2)
N8 C42 1.350(2)
N8 C49 1.4225(19)
O8 C41 1.231(2)
C8 C9 1.413(2)
C8 C13 1.414(2)
O9 C42 1.229(2)
N9 O10 1.228(2)
N9 O11 1.2320(19)
N9 C46 1.465(2)
C9 C10 1.388(2)
C9 C21 1.518(2)
N10 O12 1.227(2)
N10 O13 1.228(2)
N10 C52 1.464(2)
C10 C11 1.382(2)
C11 C12 1.382(2)
C12 C13 1.391(2)
C13 C24 1.517(2)
C14 C19 1.410(2)
C14 C15 1.416(2)
C15 C16 1.393(2)
C15 C27 1.520(2)
O15 C71 1.417(3)
O15 C74 1.421(3)
C16 C17 1.380(2)
C17 C18 1.377(2)
C18 C19 1.396(2)
C19 C30 1.524(2)
C20 C21 1.516(3)
C21 C22 1.528(3)
C23 C24 1.534(2)
C24 C25 1.525(2)
C26 C27 1.535(2)
C27 C28 1.525(2)
C29 C30 1.534(3)
C30 C31 1.531(3)
C32 C33 1.517(2)
C33 C34 1.540(3)
C34 C35 1.527(2)
C36 C37 1.384(2)
C36 C41 1.510(2)
C37 C38 1.393(2)
C38 C39 1.397(2)
C39 C40 1.385(2)
C40 C42 1.515(2)
C43 C48 1.416(2)
C43 C44 1.416(2)
C44 C45 1.394(2)
C44 C56 1.525(2)
C45 C46 1.381(2)
C46 C47 1.380(2)
C47 C48 1.388(2)
C48 C59 1.520(2)
C49 C54 1.409(2)
C49 C50 1.412(2)
C50 C51 1.392(2)
C50 C62 1.518(2)
C51 C52 1.385(2)
C52 C53 1.380(2)
C53 C54 1.390(2)
C54 C65 1.520(2)
C55 C56 1.531(3)
C56 C57 1.534(3)
C58 C59 1.532(3)
C59 C60 1.527(2)
C61 C62 1.533(2)
C62 C63 1.525(2)
C64 C65 1.528(3)
C65 C66 1.526(3)
O14 C67 1.450(2)
O14 C70 1.464(2)
C67 C68 1.509(3)
C68 C69 1.547(4)
C69 C70 1.493(3)
C71 C72 1.485(4)
C72 C73 1.498(4)
C73 C74 1.500(3)

loop_
_geom_torsion_atom_site_label_1
_geom_torsion_atom_site_label_2
_geom_torsion_atom_site_label_3
_geom_torsion_atom_site_label_4
_geom_torsion
C2 C1 N2 C5 -1.7(2)
C6 C1 N2 C5 177.76(13)
C2 C1 N2 Cu1 173.13(11)
C6 C1 N2 Cu1 -7.36(16)
N2 C1 C2 C3 -0.2(2)
C6 C1 C2 C3 -179.58(14)
C1 C2 C3 C4 1.8(2)
C2 C3 C4 C5 -1.7(2)
C1 N2 C5 C4 1.9(2)
Cu1 N2 C5 C4 -172.98(11)
C1 N2 C5 C7 -176.02(13)
Cu1 N2 C5 C7 9.09(17)
C3 C4 C5 N2 -0.2(2)
C3 C4 C5 C7 177.45(15)
C8 N1 C6 O1 -5.0(2)
Cu1 N1 C6 O1 177.02(13)
C8 N1 C6 C1 175.82(12)
Cu1 N1 C6 C1 -2.14(16)
N2 C1 C6 O1 -173.26(14)
C2 C1 C6 O1 6.2(2)
N2 C1 C6 N1 5.97(18)
C2 C1 C6 N1 -174.58(15)
C14 N3 C7 O2 -4.9(3)
Cu1 N3 C7 O2 -177.25(14)
C14 N3 C7 C5 171.86(13)
Cu1 N3 C7 C5 -0.49(17)
N2 C5 C7 O2 171.72(15)
C4 C5 C7 O2 -6.0(3)
N2 C5 C7 N3 -5.32(19)
C4 C5 C7 N3 176.93(15)
C6 N1 C8 C9 -83.94(18)
Cu1 N1 C8 C9 93.79(16)
C6 N1 C8 C13 100.15(17)
Cu1 N1 C8 C13 -82.12(16)
C13 C8 C9 C10 8.3(2)
N1 C8 C9 C10 -167.58(14)
C13 C8 C9 C21 -173.24(15)
N1 C8 C9 C21 10.9(2)
C8 C9 C10 C11 -3.9(2)
C21 C9 C10 C11 177.58(15)
C9 C10 C11 C12 -2.2(3)
C9 C10 C11 N4 178.60(15)
O3 N4 C11 C10 167.72(16)
O4 N4 C11 C10 -11.9(3)
O3 N4 C11 C12 -11.5(2)
O4 N4 C11 C12 168.86(18)
C10 C11 C12 C13 4.0(2)
N4 C11 C12 C13 -176.82(14)
C11 C12 C13 C8 0.4(2)
C11 C12 C13 C24 -177.19(14)
C9 C8 C13 C12 -6.5(2)
N1 C8 C13 C12 169.31(13)
C9 C8 C13 C24 171.04(14)
N1 C8 C13 C24 -13.1(2)
C7 N3 C14 C19 68.1(2)
Cu1 N3 C14 C19 -120.51(14)
C7 N3 C14 C15 -113.64(16)
Cu1 N3 C14 C15 57.73(18)
C19 C14 C15 C16 -0.5(2)
N3 C14 C15 C16 -178.77(14)
C19 C14 C15 C27 -176.54(14)
N3 C14 C15 C27 5.2(2)
C14 C15 C16 C17 -2.5(2)
C27 C15 C16 C17 173.61(14)
C15 C16 C17 C18 2.6(2)
C15 C16 C17 N5 -176.24(14)
O6 N5 C17 C18 -25.4(2)
O5 N5 C17 C18 155.26(15)
O6 N5 C17 C16 153.48(15)
O5 N5 C17 C16 -25.8(2)
C16 C17 C18 C19 0.4(2)
N5 C17 C18 C19 179.23(14)
C17 C18 C19 C14 -3.4(2)
C17 C18 C19 C30 176.38(15)
C15 C14 C19 C18 3.5(2)
N3 C14 C19 C18 -178.36(14)
C15 C14 C19 C30 -176.29(15)
N3 C14 C19 C30 1.9(2)
C10 C9 C21 C20 73.7(2)
C8 C9 C21 C20 -104.77(19)
C10 C9 C21 C22 -50.8(2)
C8 C9 C21 C22 130.75(18)
C12 C13 C24 C25 -35.1(2)
C8 C13 C24 C25 147.33(15)
C12 C13 C24 C23 87.86(18)
C8 C13 C24 C23 -89.67(18)
C16 C15 C27 C28 25.8(2)
C14 C15 C27 C28 -158.15(15)
C16 C15 C27 C26 -98.26(18)
C14 C15 C27 C26 77.75(18)
C18 C19 C30 C31 -57.2(2)
C14 C19 C30 C31 122.51(17)
C18 C19 C30 C29 65.1(2)
C14 C19 C30 C29 -115.14(17)
C35 O7 C32 C33 38.55(17)
Cu1 O7 C32 C33 -143.85(11)
O7 C32 C33 C34 -26.01(18)
C32 C33 C34 C35 5.3(2)
C32 O7 C35 C34 -35.00(17)
Cu1 O7 C35 C34 147.82(13)
C33 C34 C35 O7 17.30(19)
C40 N7 C36 C37 -1.8(2)
Cu2 N7 C36 C37 173.33(12)
C40 N7 C36 C41 175.03(13)
Cu2 N7 C36 C41 -9.85(17)
N7 C36 C37 C38 0.0(2)
C41 C36 C37 C38 -176.34(15)
C36 C37 C38 C39 1.8(2)
C37 C38 C39 C40 -1.9(2)
C36 N7 C40 C39 1.7(2)
Cu2 N7 C40 C39 -173.41(11)
C36 N7 C40 C42 -176.84(13)
Cu2 N7 C40 C42 8.08(16)
C38 C39 C40 N7 0.2(2)
C38 C39 C40 C42 178.47(14)
C43 N6 C41 O8 4.9(3)
Cu2 N6 C41 O8 177.55(14)
C43 N6 C41 C36 -171.29(13)
Cu2 N6 C41 C36 1.38(16)
N7 C36 C41 O8 -171.34(15)
C37 C36 C41 O8 5.2(3)
N7 C36 C41 N6 5.19(19)
C37 C36 C41 N6 -178.26(15)
C49 N8 C42 O9 3.8(2)
Cu2 N8 C42 O9 -177.05(13)
C49 N8 C42 C40 -177.17(12)
Cu2 N8 C42 C40 1.97(16)
N7 C40 C42 O9 172.82(14)
C39 C40 C42 O9 -5.6(2)
N7 C40 C42 N8 -6.28(18)
C39 C40 C42 N8 175.34(15)
C41 N6 C43 C48 113.46(16)
Cu2 N6 C43 C48 -58.15(18)
C41 N6 C43 C44 -67.95(19)
Cu2 N6 C43 C44 120.44(14)
C48 C43 C44 C45 -3.4(2)
N6 C43 C44 C45 178.07(14)
C48 C43 C44 C56 176.52(15)
N6 C43 C44 C56 -2.0(2)
C43 C44 C45 C46 3.2(2)
C56 C44 C45 C46 -176.69(15)
C44 C45 C46 C47 -0.5(2)
C44 C45 C46 N9 -179.15(14)
O10 N9 C46 C47 -156.45(16)
O11 N9 C46 C47 22.4(2)
O10 N9 C46 C45 22.2(2)
O11 N9 C46 C45 -158.90(15)
C45 C46 C47 C48 -2.1(2)
N9 C46 C47 C48 176.52(14)
C46 C47 C48 C43 1.9(2)
C46 C47 C48 C59 -173.59(15)
C44 C43 C48 C47 0.8(2)
N6 C43 C48 C47 179.41(14)
C44 C43 C48 C59 176.26(14)
N6 C43 C48 C59 -5.1(2)
C42 N8 C49 C54 84.52(18)
Cu2 N8 C49 C54 -94.53(16)
C42 N8 C49 C50 -99.58(17)
Cu2 N8 C49 C50 81.37(17)
C54 C49 C50 C51 6.8(2)
N8 C49 C50 C51 -169.01(14)
C54 C49 C50 C62 -171.08(15)
N8 C49 C50 C62 13.1(2)
C49 C50 C51 C52 -1.2(2)
C62 C50 C51 C52 176.69(15)
C50 C51 C52 C53 -3.7(2)
C50 C51 C52 N10 177.33(14)
O12 N10 C52 C53 7.9(2)
O13 N10 C52 C53 -171.63(16)
O12 N10 C52 C51 -173.04(16)
O13 N10 C52 C51 7.4(2)
C51 C52 C53 C54 2.9(3)
N10 C52 C53 C54 -178.06(15)
C52 C53 C54 C49 2.7(2)
C52 C53 C54 C65 -179.16(15)
C50 C49 C54 C53 -7.5(2)
N8 C49 C54 C53 168.30(14)
C50 C49 C54 C65 174.36(15)
N8 C49 C54 C65 -9.8(2)
C45 C44 C56 C55 -63.1(2)
C43 C44 C56 C55 117.04(17)
C45 C44 C56 C57 59.3(2)
C43 C44 C56 C57 -120.63(17)
C47 C48 C59 C60 -27.4(2)
C43 C48 C59 C60 157.13(15)
C47 C48 C59 C58 96.66(18)
C43 C48 C59 C58 -78.78(19)
C51 C50 C62 C63 34.2(2)
C49 C50 C62 C63 -147.94(15)
C51 C50 C62 C61 -88.80(18)
C49 C50 C62 C61 89.05(18)
C53 C54 C65 C66 -76.2(2)
C49 C54 C65 C66 101.87(19)
C53 C54 C65 C64 48.6(2)
C49 C54 C65 C64 -133.30(17)
C70 O14 C67 C68 19.6(2)
Cu2 O14 C67 C68 -156.79(14)
O14 C67 C68 C69 -35.7(3)
C67 C68 C69 C70 38.4(3)
C67 O14 C70 C69 5.4(3)
Cu2 O14 C70 C69 -177.8(2)
C68 C69 C70 O14 -27.3(3)
C74 O15 C71 C72 -10.5(3)
O15 C71 C72 C73 -8.8(3)
C71 C72 C73 C74 23.3(3)
C71 O15 C74 C73 25.7(3)
C72 C73 C74 O15 -30.3(3)
